data_2239864
loop_
_publ_author_name
'Casta\~neda, Ra\'ul'
'Antal, Sofia A.'
'Draguta, Sergiu'
'Timofeeva, Tatiana V.'
'Khrustalev, Victor N.'

_publ_section_title
;
 Crystal structure of 8-hydroxyquinoline: a new monoclinic polymorph
;
_journal_coeditor_code RK2430
_journal_issue 9
_journal_name_full 'Acta Crystallographica Section E'
_journal_page_first o924
_journal_page_last o925
_journal_paper_doi 10.1107/S1600536814016110
_journal_volume 70
_journal_year 2014
_chemical_formula_iupac 'C9 H7 N O'
_chemical_formula_moiety 'C9 H7 N O'
_chemical_formula_sum 'C9 H7 N O'
_chemical_formula_weight 145.16
_chemical_name_common 8-hydroxyquinoline
_chemical_name_systematic
;
8-Hydroxyquinoline
;
_space_group_IT_number 14
_symmetry_cell_setting monoclinic
_symmetry_space_group_name_Hall '-P 2yn'
_symmetry_space_group_name_H-M 'P 1 21/n 1'
_atom_sites_solution_hydrogens difmap
_atom_sites_solution_primary direct
_atom_sites_solution_secondary difmap
_audit_creation_method SHELXL97
_cell_angle_alpha 90.00
_cell_angle_beta 90.718(6)
_cell_angle_gamma 90.00
_cell_formula_units_Z 4
_cell_length_a 6.620(3)
_cell_length_b 9.243(4)
_cell_length_c 11.070(4)
_cell_measurement_reflns_used 2841
_cell_measurement_temperature 100(2)
_cell_measurement_theta_max 34.86
_cell_measurement_theta_min 4.19
_cell_volume 677.3(5)
_computing_cell_refinement '<i>SAINT</i> (Bruker, 2001)'
_computing_data_collection '<i>APEX2</i> (Bruker, 2005)'
_computing_data_reduction '<i>SAINT</i> (Bruker, 2001)'
_computing_molecular_graphics '<i>SHELXTL</i> (Sheldrick, 2008)'
_computing_publication_material '<i>SHELXTL</i> (Sheldrick, 2008)'
_computing_structure_refinement '<i>SHELXTL</i> (Sheldrick, 2008)'
_computing_structure_solution '<i>SHELXTL</i> (Sheldrick, 2008)'
_diffrn_ambient_temperature 100(2)
_diffrn_measured_fraction_theta_full 0.997
_diffrn_measured_fraction_theta_max 0.997
_diffrn_measurement_device_type 'Bruker APEXII CCD'
_diffrn_measurement_method '\f and \w scans'
_diffrn_radiation_monochromator graphite
_diffrn_radiation_source 'fine--focus sealed tube'
_diffrn_radiation_type 'Mo K\a'
_diffrn_radiation_wavelength 0.71073
_diffrn_reflns_av_R_equivalents 0.0225
_diffrn_reflns_av_sigmaI/netI 0.0196
_diffrn_reflns_limit_h_max 9
_diffrn_reflns_limit_h_min -9
_diffrn_reflns_limit_k_max 12
_diffrn_reflns_limit_k_min -12
_diffrn_reflns_limit_l_max 15
_diffrn_reflns_limit_l_min -15
_diffrn_reflns_number 7049
_diffrn_reflns_theta_full 28.99
_diffrn_reflns_theta_max 28.99
_diffrn_reflns_theta_min 4.19
_exptl_absorpt_coefficient_mu 0.094
_exptl_absorpt_correction_T_max 0.981
_exptl_absorpt_correction_T_min 0.972
_exptl_absorpt_correction_type multi-scan
_exptl_absorpt_process_details '(<i>SADABS</i>; Bruker, 2003)'
_exptl_crystal_colour colourless
_exptl_crystal_density_diffrn 1.423
_exptl_crystal_density_method 'not measured'
_exptl_crystal_description prism
_exptl_crystal_F_000 304
_exptl_crystal_size_max 0.30
_exptl_crystal_size_mid 0.25
_exptl_crystal_size_min 0.20
_refine_diff_density_max 0.385
_refine_diff_density_min -0.201
_refine_ls_extinction_method none
_refine_ls_goodness_of_fit_ref 1.079
_refine_ls_hydrogen_treatment mixed
_refine_ls_matrix_type full
_refine_ls_number_parameters 103
_refine_ls_number_reflns 1795
_refine_ls_number_restraints 0
_refine_ls_restrained_S_all 1.079
_refine_ls_R_factor_all 0.0468
_refine_ls_R_factor_gt 0.0386
_refine_ls_shift/su_max 0.001
_refine_ls_shift/su_mean 0.000
_refine_ls_structure_factor_coef Fsqd
_refine_ls_weighting_details 'calc w=1/[\s^2^(Fo^2^)+(0.0558P)^2^+0.1943P] where P=(Fo^2^+2Fc^2^)/3'
_refine_ls_weighting_scheme calc
_refine_ls_wR_factor_gt 0.1055
_refine_ls_wR_factor_ref 0.1093
_reflns_number_gt 1494
_reflns_number_total 1795
_reflns_threshold_expression I>2\s(I)
_cod_data_source_file rk2430sup1.cif
_cod_data_source_block I
_cod_original_sg_symbol_H-M 'P 21/n'
_cod_database_code 2239864
_cod_database_fobs_code 2239864

loop_
_symmetry_equiv_pos_as_xyz
'x, y, z'
'-x+1/2, y+1/2, -z+1/2'
'-x, -y, -z'
'x-1/2, -y-1/2, z-1/2'

loop_
_atom_site_type_symbol
_atom_site_label
_atom_site_fract_x
_atom_site_fract_y
_atom_site_fract_z
_atom_site_U_iso_or_equiv
_atom_site_adp_type
_atom_site_calc_flag
_atom_site_refinement_flags
_atom_site_occupancy
_atom_site_symmetry_multiplicity
O O1 0.34421(12) 0.32417(9) 1.07956(7) 0.0200(2) Uani d . 1 1
H H1 0.423(2) 0.3920(19) 1.0538(14) 0.030 Uiso d . 1 1
N N1 0.32084(13) 0.48141(10) 0.86794(8) 0.0156(2) Uani d . 1 1
C C2 0.30597(17) 0.55312(12) 0.76494(10) 0.0176(2) Uani d . 1 1
H H2 0.4192 0.6081 0.7398 0.021 Uiso calc R 1 1
C C3 0.13175(17) 0.55296(12) 0.68997(10) 0.0180(2) Uani d . 1 1
H H3 0.1291 0.6066 0.6168 0.022 Uiso calc R 1 1
C C4 -0.03295(17) 0.47463(11) 0.72420(10) 0.0166(2) Uani d . 1 1
H H4 -0.1519 0.4741 0.6753 0.020 Uiso calc R 1 1
C C4A -0.02507(15) 0.39431(11) 0.83296(9) 0.0139(2) Uani d . 1 1
C C5 -0.18735(16) 0.30848(11) 0.87370(10) 0.0161(2) Uani d . 1 1
H H5 -0.3103 0.3046 0.8286 0.019 Uiso calc R 1 1
C C6 -0.16632(16) 0.23086(12) 0.97870(10) 0.0168(2) Uani d . 1 1
H H6 -0.2752 0.1726 1.0054 0.020 Uiso calc R 1 1
C C7 0.01393(16) 0.23605(12) 1.04765(9) 0.0159(2) Uani d . 1 1
H H7 0.0260 0.1805 1.1196 0.019 Uiso calc R 1 1
C C8 0.17237(16) 0.32095(11) 1.01141(9) 0.0146(2) Uani d . 1 1
C C8A 0.15734(15) 0.40160(11) 0.90195(9) 0.0131(2) Uani d . 1 1

loop_
_atom_site_aniso_label
_atom_site_aniso_U_11
_atom_site_aniso_U_22
_atom_site_aniso_U_33
_atom_site_aniso_U_12
_atom_site_aniso_U_13
_atom_site_aniso_U_23
O1 0.0147(4) 0.0215(4) 0.0238(4) -0.0034(3) -0.0053(3) 0.0075(3)
N1 0.0139(4) 0.0140(4) 0.0190(5) 0.0000(3) 0.0010(3) -0.0005(3)
C2 0.0170(5) 0.0162(5) 0.0198(5) -0.0027(4) 0.0025(4) 0.0002(4)
C3 0.0230(6) 0.0165(5) 0.0147(5) -0.0010(4) -0.0002(4) 0.0016(4)
C4 0.0180(5) 0.0160(5) 0.0158(5) 0.0002(4) -0.0032(4) -0.0011(4)
C4A 0.0139(5) 0.0126(5) 0.0152(5) 0.0005(4) 0.0002(4) -0.0021(4)
C5 0.0134(5) 0.0173(5) 0.0175(5) -0.0016(4) -0.0011(4) -0.0019(4)
C6 0.0147(5) 0.0168(5) 0.0190(5) -0.0031(4) 0.0020(4) -0.0013(4)
C7 0.0168(5) 0.0156(5) 0.0154(5) 0.0004(4) 0.0002(4) 0.0013(4)
C8 0.0133(5) 0.0138(5) 0.0166(5) 0.0017(4) -0.0017(4) -0.0015(4)
C8A 0.0122(5) 0.0115(4) 0.0157(5) 0.0012(3) 0.0008(4) -0.0021(4)

loop_
_atom_type_symbol
_atom_type_description
_atom_type_scat_dispersion_real
_atom_type_scat_dispersion_imag
_atom_type_scat_source
C C 0.0033 0.0016 'International Tables Vol C Tables 4.2.6.8 and 6.1.1.4'
H H 0.0000 0.0000 'International Tables Vol C Tables 4.2.6.8 and 6.1.1.4'
N N 0.0061 0.0033 'International Tables Vol C Tables 4.2.6.8 and 6.1.1.4'
O O 0.0106 0.0060 'International Tables Vol C Tables 4.2.6.8 and 6.1.1.4'

loop_
_geom_angle_atom_site_label_1
_geom_angle_atom_site_label_2
_geom_angle_atom_site_label_3
_geom_angle
C8 O1 H1 109.6(10)
C2 N1 C8A 117.24(9)
N1 C2 C3 123.92(10)
N1 C2 H2 118.0
C3 C2 H2 118.0
C4 C3 C2 119.09(10)
C4 C3 H3 120.5
C2 C3 H3 120.5
C3 C4 C4A 119.54(10)
C3 C4 H4 120.2
C4A C4 H4 120.2
C5 C4A C4 123.08(10)
C5 C4A C8A 119.91(10)
C4 C4A C8A 117.01(9)
C6 C5 C4A 119.63(10)
C6 C5 H5 120.2
C4A C5 H5 120.2
C5 C6 C7 121.16(10)
C5 C6 H6 119.4
C7 C6 H6 119.4
C8 C7 C6 120.38(10)
C8 C7 H7 119.8
C6 C7 H7 119.8
O1 C8 C7 119.19(10)
O1 C8 C8A 120.68(9)
C7 C8 C8A 120.11(9)
N1 C8A C4A 123.20(9)
N1 C8A C8 118.01(9)
C4A C8A C8 118.79(9)

loop_
_geom_bond_atom_site_label_1
_geom_bond_atom_site_label_2
_geom_bond_distance
O1 C8 1.3575(13)
O1 H1 0.865(17)
N1 C2 1.3214(14)
N1 C8A 1.3667(14)
C2 C3 1.4125(16)
C2 H2 0.9500
C3 C4 1.3664(16)
C3 H3 0.9500
C4 C4A 1.4149(15)
C4 H4 0.9500
C4A C5 1.4139(15)
C4A C8A 1.4224(14)
C5 C6 1.3716(16)
C5 H5 0.9500
C6 C7 1.4093(15)
C6 H6 0.9500
C7 C8 1.3739(15)
C7 H7 0.9500
C8 C8A 1.4250(15)

loop_
_geom_hbond_atom_site_label_D
_geom_hbond_atom_site_label_H
_geom_hbond_atom_site_label_A
_geom_hbond_site_symmetry_A
_geom_hbond_distance_DH
_geom_hbond_distance_HA
_geom_hbond_distance_DA
_geom_hbond_angle_DHA
_geom_hbond_publ_flag
O1 H1 N1 1_555 0.865(17) 2.310(15) 2.7596(15) 112.5(12) yes
O1 H1 N1 3_667 0.865(17) 2.228(17) 2.9072(14) 135.3(13) yes

loop_
_geom_torsion_atom_site_label_1
_geom_torsion_atom_site_label_2
_geom_torsion_atom_site_label_3
_geom_torsion_atom_site_label_4
_geom_torsion
C8A N1 C2 C3 0.76(16)
N1 C2 C3 C4 -0.05(17)
C2 C3 C4 C4A -0.66(16)
C3 C4 C4A C5 -178.83(10)
C3 C4 C4A C8A 0.64(15)
C4 C4A C5 C6 178.39(10)
C8A C4A C5 C6 -1.07(15)
C4A C5 C6 C7 0.60(16)
C5 C6 C7 C8 0.77(16)
C6 C7 C8 O1 179.90(9)
C6 C7 C8 C8A -1.63(16)
C2 N1 C8A C4A -0.76(15)
C2 N1 C8A C8 178.60(9)
C5 C4A C8A N1 179.57(9)
C4 C4A C8A N1 0.07(15)
C5 C4A C8A C8 0.21(14)
C4 C4A C8A C8 -179.28(9)
O1 C8 C8A N1 0.19(15)
C7 C8 C8A N1 -178.25(9)
O1 C8 C8A C4A 179.58(9)
C7 C8 C8A C4A 1.14(15)
